data_4075227
loop_
_publ_author_name
'Gaderbauer, Walter'
'Zirngast, Michaela'
'Baumgartner, Judith'
'Marschner, Christoph'
'Tilley, T. Don'

_publ_section_title
;
 Synthesis of Polysilanylmagnesium Compounds
;
_journal_issue 10
_journal_name_full Organometallics
_journal_page_first 2599
_journal_page_last 2606
_journal_paper_doi 10.1021/om060147k
_journal_volume 25
_journal_year 2006
_chemical_formula_sum 'C24 H70 Mg N2 Si8'
_chemical_formula_weight 635.85
_chemical_name_systematic ?
_space_group_IT_number 14
_symmetry_cell_setting monoclinic
_symmetry_space_group_name_Hall '-P 2ybc'
_symmetry_space_group_name_H-M 'P 1 21/c 1'
_atom_sites_solution_hydrogens geom
_atom_sites_solution_primary direct
_atom_sites_solution_secondary difmap
_audit_creation_method SHELXL-97
_cell_angle_alpha 90.00
_cell_angle_beta 106.36(3)
_cell_angle_gamma 90.00
_cell_formula_units_Z 4
_cell_length_a 13.682(3)
_cell_length_b 17.080(3)
_cell_length_c 18.966(4)
_cell_measurement_temperature 100(2)
_cell_volume 4252.7(16)
_computing_cell_refinement 'Bruker XSCANS'
_computing_data_collection 'Bruker XSCANS'
_computing_data_reduction 'Bruker SHELXTL'
_computing_molecular_graphics 'Bruker SHELXTL'
_computing_publication_material 'Bruker SHELXTL'
_computing_structure_refinement 'SHELXL-97 (Sheldrick, 1997)'
_computing_structure_solution 'SHELXS-97 (Sheldrick, 1990)'
_diffrn_ambient_temperature 100(2)
_diffrn_measured_fraction_theta_full 0.974
_diffrn_measured_fraction_theta_max 0.974
_diffrn_measurement_device_type 'Bruker P4'
_diffrn_measurement_method '\w scans'
_diffrn_radiation_monochromator graphite
_diffrn_radiation_source 'fine-focus sealed tube'
_diffrn_radiation_type MoK\a
_diffrn_radiation_wavelength 0.71073
_diffrn_reflns_av_R_equivalents 0.1983
_diffrn_reflns_av_sigmaI/netI 0.1696
_diffrn_reflns_limit_h_max 14
_diffrn_reflns_limit_h_min -14
_diffrn_reflns_limit_k_max 18
_diffrn_reflns_limit_k_min -18
_diffrn_reflns_limit_l_max 20
_diffrn_reflns_limit_l_min -20
_diffrn_reflns_number 21810
_diffrn_reflns_theta_full 22.50
_diffrn_reflns_theta_max 22.50
_diffrn_reflns_theta_min 2.03
_exptl_absorpt_coefficient_mu 0.283
_exptl_absorpt_correction_T_max 0.9777
_exptl_absorpt_correction_T_min 0.8160
_exptl_absorpt_correction_type SADABS
_exptl_absorpt_process_details XPREP
_exptl_crystal_colour colorless
_exptl_crystal_density_diffrn 0.993
_exptl_crystal_density_method 'not measured'
_exptl_crystal_description needles
_exptl_crystal_F_000 1408
_exptl_crystal_size_max 0.75
_exptl_crystal_size_mid 0.25
_exptl_crystal_size_min 0.08
_refine_diff_density_max 0.074
_refine_diff_density_min -0.057
_refine_diff_density_rms 0.012
_refine_ls_extinction_method none
_refine_ls_goodness_of_fit_ref 1.005
_refine_ls_hydrogen_treatment constr
_refine_ls_matrix_type full
_refine_ls_number_parameters 340
_refine_ls_number_reflns 5432
_refine_ls_number_restraints 0
_refine_ls_restrained_S_all 1.005
_refine_ls_R_factor_all 0.1514
_refine_ls_R_factor_gt 0.1014
_refine_ls_shift/su_max 0.328
_refine_ls_shift/su_mean 0.008
_refine_ls_structure_factor_coef Fsqd
_refine_ls_weighting_details 'calc w=1/[\s^2^(Fo^2^)+(0.1527P)^2^+0.0000P] where P=(Fo^2^+2Fc^2^)/3'
_refine_ls_weighting_scheme calc
_refine_ls_wR_factor_gt 0.2539
_refine_ls_wR_factor_ref 0.2904
_reflns_number_gt 2886
_reflns_number_total 5432
_reflns_threshold_expression >2sigma(I)
_cod_data_source_file om060147ksi20060307_052954.cif
_cod_data_source_block 2a
_cod_depositor_comments
;
The following automatic conversions were performed:

'_symmetry_cell_setting' value 'Monoclinic' changed to 'monoclinic'
according to /home/saulius/struct/CIF-dictionaries/cif_core.dic
dictionary named 'cif_core.dic' version 2.4.1 from 2010-06-29.

Automatic conversion script
Id: cif_fix_values 1715 2011-07-08 13:25:40Z adriana 

The following automatic conversions were performed:

'_refine_ls_hydrogen_treatment' value 'constrained' was replaced with
the value 'constr' as specified in the replacement file
'src/cod-tools/trunk/data/replacement-values/replacement_values.lst'.

Automatic conversion script
Id: cif_fix_values 5376 2017-05-30 11:51:03Z andrius 
;
_cod_original_cell_volume 4252.7(15)
_cod_original_sg_symbol_H-M P2(1)/c
_cod_database_code 4075227

loop_
_symmetry_equiv_pos_as_xyz
'x, y, z'
'-x, y+1/2, -z+1/2'
'-x, -y, -z'
'x, -y-1/2, z-1/2'

loop_
_atom_site_label
_atom_site_type_symbol
_atom_site_fract_x
_atom_site_fract_y
_atom_site_fract_z
_atom_site_U_iso_or_equiv
_atom_site_adp_type
_atom_site_occupancy
_atom_site_symmetry_multiplicity
_atom_site_calc_flag
_atom_site_refinement_flags
Mg Mg 0.2010(2) 0.21291(14) 0.16249(16) 0.0610(19) Uani 1 1 d .
N1 N 0.2486(5) 0.1126(3) 0.1028(4) 0.061(2) Uani 1 1 d .
N2 N 0.2177(5) 0.1214(4) 0.2499(4) 0.066(3) Uani 1 1 d .
Si1 Si 0.36380(18) 0.30971(12) 0.20465(14) 0.0633(19) Uani 1 1 d .
Si2 Si 0.52798(19) 0.26331(14) 0.26915(16) 0.0735(19) Uani 1 1 d .
Si3 Si 0.3965(2) 0.38645(14) 0.10930(16) 0.0735(19) Uani 1 1 d .
Si4 Si 0.3359(2) 0.40217(14) 0.28890(15) 0.0750(19) Uani 1 1 d .
Si5 Si -0.00189(18) 0.24448(12) 0.09937(14) 0.0646(19) Uani 1 1 d .
Si6 Si -0.05115(19) 0.24594(14) -0.03025(15) 0.0713(19) Uani 1 1 d .
Si7 Si -0.12812(19) 0.16281(13) 0.12383(15) 0.0696(19) Uani 1 1 d .
Si8 Si -0.0555(2) 0.36768(13) 0.13233(15) 0.0716(19) Uani 1 1 d .
C1 C 0.5401(7) 0.2408(5) 0.3696(5) 0.080(3) Uani 1 1 d .
H1A H 0.5029 0.1925 0.3729 0.120 Uiso 1 1 calc R
H1B H 0.5114 0.2841 0.3912 0.120 Uiso 1 1 calc R
H1C H 0.6121 0.2341 0.3964 0.120 Uiso 1 1 calc R
C2 C 0.5694(8) 0.1708(5) 0.2309(6) 0.085(3) Uani 1 1 d .
H2A H 0.6374 0.1557 0.2611 0.127 Uiso 1 1 calc R
H2B H 0.5714 0.1802 0.1803 0.127 Uiso 1 1 calc R
H2C H 0.5210 0.1287 0.2314 0.127 Uiso 1 1 calc R
C3 C 0.6331(7) 0.3375(6) 0.2712(6) 0.092(4) Uani 1 1 d .
H3A H 0.6988 0.3162 0.2999 0.138 Uiso 1 1 calc R
H3B H 0.6192 0.3862 0.2940 0.138 Uiso 1 1 calc R
H3C H 0.6354 0.3482 0.2210 0.138 Uiso 1 1 calc R
C4 C 0.4694(9) 0.3299(6) 0.0543(7) 0.103(4) Uani 1 1 d .
H4A H 0.4918 0.3659 0.0217 0.154 Uiso 1 1 calc R
H4B H 0.4250 0.2897 0.0248 0.154 Uiso 1 1 calc R
H4C H 0.5289 0.3049 0.0879 0.154 Uiso 1 1 calc R
C5 C 0.4707(7) 0.4792(5) 0.1400(6) 0.087(3) Uani 1 1 d .
H5A H 0.5379 0.4662 0.1729 0.130 Uiso 1 1 calc R
H5B H 0.4339 0.5124 0.1662 0.130 Uiso 1 1 calc R
H5C H 0.4789 0.5074 0.0970 0.130 Uiso 1 1 calc R
C6 C 0.2753(8) 0.4208(6) 0.0416(6) 0.107(4) Uani 1 1 d .
H6A H 0.2329 0.4478 0.0679 0.161 Uiso 1 1 calc R
H6B H 0.2381 0.3756 0.0153 0.161 Uiso 1 1 calc R
H6C H 0.2917 0.4568 0.0064 0.161 Uiso 1 1 calc R
C7 C 0.4514(7) 0.4574(5) 0.3451(6) 0.094(4) Uani 1 1 d .
H7A H 0.4843 0.4841 0.3121 0.141 Uiso 1 1 calc R
H7B H 0.4996 0.4206 0.3763 0.141 Uiso 1 1 calc R
H7C H 0.4303 0.4961 0.3760 0.141 Uiso 1 1 calc R
C8 C 0.2436(8) 0.4801(5) 0.2400(6) 0.096(4) Uani 1 1 d .
H8A H 0.2249 0.5133 0.2763 0.144 Uiso 1 1 calc R
H8B H 0.1824 0.4552 0.2084 0.144 Uiso 1 1 calc R
H8C H 0.2757 0.5123 0.2100 0.144 Uiso 1 1 calc R
C9 C 0.2788(8) 0.3539(5) 0.3576(5) 0.083(3) Uani 1 1 d .
H9A H 0.2563 0.3942 0.3863 0.124 Uiso 1 1 calc R
H9B H 0.3301 0.3206 0.3906 0.124 Uiso 1 1 calc R
H9C H 0.2204 0.3219 0.3315 0.124 Uiso 1 1 calc R
C10 C 0.0552(7) 0.2809(6) -0.0683(6) 0.088(3) Uani 1 1 d .
H10A H 0.0379 0.2692 -0.1210 0.132 Uiso 1 1 calc R
H10B H 0.1186 0.2540 -0.0429 0.132 Uiso 1 1 calc R
H10C H 0.0642 0.3375 -0.0608 0.132 Uiso 1 1 calc R
C11 C -0.1626(7) 0.3126(5) -0.0740(6) 0.085(3) Uani 1 1 d .
H11A H -0.1441 0.3669 -0.0596 0.128 Uiso 1 1 calc R
H11B H -0.2216 0.2974 -0.0575 0.128 Uiso 1 1 calc R
H11C H -0.1797 0.3080 -0.1276 0.128 Uiso 1 1 calc R
C12 C -0.0921(7) 0.1460(5) -0.0711(6) 0.087(3) Uani 1 1 d .
H12A H -0.1374 0.1218 -0.0455 0.131 Uiso 1 1 calc R
H12B H -0.0319 0.1128 -0.0655 0.131 Uiso 1 1 calc R
H12C H -0.1281 0.1515 -0.1234 0.131 Uiso 1 1 calc R
C13 C -0.2595(7) 0.1737(6) 0.0583(6) 0.083(3) Uani 1 1 d .
H13A H -0.3094 0.1485 0.0791 0.125 Uiso 1 1 calc R
H13B H -0.2614 0.1489 0.0113 0.125 Uiso 1 1 calc R
H13C H -0.2760 0.2294 0.0502 0.125 Uiso 1 1 calc R
C14 C -0.1460(7) 0.1829(5) 0.2175(5) 0.072(3) Uani 1 1 d .
H14A H -0.1682 0.2372 0.2195 0.108 Uiso 1 1 calc R
H14B H -0.0813 0.1747 0.2553 0.108 Uiso 1 1 calc R
H14C H -0.1976 0.1473 0.2261 0.108 Uiso 1 1 calc R
C15 C -0.0968(7) 0.0561(4) 0.1184(5) 0.078(3) Uani 1 1 d .
H15A H -0.1565 0.0244 0.1182 0.117 Uiso 1 1 calc R
H15B H -0.0399 0.0420 0.1609 0.117 Uiso 1 1 calc R
H15C H -0.0776 0.0464 0.0731 0.117 Uiso 1 1 calc R
C16 C -0.0104(7) 0.3809(5) 0.2346(5) 0.077(3) Uani 1 1 d .
H16A H 0.0642 0.3801 0.2509 0.116 Uiso 1 1 calc R
H16B H -0.0371 0.3384 0.2586 0.116 Uiso 1 1 calc R
H16C H -0.0350 0.4313 0.2478 0.116 Uiso 1 1 calc R
C17 C -0.1995(7) 0.3826(5) 0.1077(6) 0.084(3) Uani 1 1 d .
H17A H -0.2299 0.3415 0.1308 0.125 Uiso 1 1 calc R
H17B H -0.2282 0.3801 0.0542 0.125 Uiso 1 1 calc R
H17C H -0.2142 0.4340 0.1254 0.125 Uiso 1 1 calc R
C18 C -0.0046(7) 0.4504(5) 0.0857(6) 0.088(3) Uani 1 1 d .
H18A H -0.0156 0.5005 0.1075 0.132 Uiso 1 1 calc R
H18B H -0.0404 0.4507 0.0331 0.132 Uiso 1 1 calc R
H18C H 0.0685 0.4428 0.0925 0.132 Uiso 1 1 calc R
C19 C 0.3292(7) 0.1334(5) 0.0677(6) 0.079(3) Uani 1 1 d .
H19A H 0.3910 0.1490 0.1056 0.118 Uiso 1 1 calc R
H19B H 0.3057 0.1769 0.0334 0.118 Uiso 1 1 calc R
H19C H 0.3441 0.0879 0.0409 0.118 Uiso 1 1 calc R
C20 C 0.1625(7) 0.0816(5) 0.0430(5) 0.081(3) Uani 1 1 d .
H20A H 0.1858 0.0366 0.0200 0.122 Uiso 1 1 calc R
H20B H 0.1376 0.1226 0.0061 0.122 Uiso 1 1 calc R
H20C H 0.1074 0.0653 0.0633 0.122 Uiso 1 1 calc R
C21 C 0.2840(7) 0.0518(5) 0.1594(5) 0.073(3) Uani 1 1 d .
H21A H 0.3547 0.0638 0.1883 0.088 Uiso 1 1 calc R
H21B H 0.2846 0.0006 0.1350 0.088 Uiso 1 1 calc R
C22 C 0.2186(7) 0.0455(5) 0.2106(5) 0.075(3) Uani 1 1 d .
H22A H 0.1482 0.0316 0.1824 0.090 Uiso 1 1 calc R
H22B H 0.2450 0.0035 0.2469 0.090 Uiso 1 1 calc R
C23 C 0.3122(7) 0.1291(5) 0.3103(5) 0.072(3) Uani 1 1 d .
H23A H 0.3081 0.1758 0.3394 0.107 Uiso 1 1 calc R
H23B H 0.3703 0.1341 0.2900 0.107 Uiso 1 1 calc R
H23C H 0.3212 0.0826 0.3418 0.107 Uiso 1 1 calc R
C24 C 0.1328(7) 0.1214(5) 0.2849(6) 0.082(3) Uani 1 1 d .
H24A H 0.1413 0.0773 0.3192 0.122 Uiso 1 1 calc R
H24B H 0.0676 0.1162 0.2468 0.122 Uiso 1 1 calc R
H24C H 0.1336 0.1706 0.3116 0.122 Uiso 1 1 calc R

loop_
_atom_site_aniso_label
_atom_site_aniso_U_11
_atom_site_aniso_U_22
_atom_site_aniso_U_33
_atom_site_aniso_U_23
_atom_site_aniso_U_13
_atom_site_aniso_U_12
Mg 0.066(2) 0.051(2) 0.066(3) -0.0002(12) 0.0178(15) -0.0002(12)
N1 0.066(5) 0.056(4) 0.061(5) -0.004(3) 0.017(4) -0.002(3)
N2 0.068(5) 0.060(4) 0.071(5) 0.001(3) 0.021(4) 0.003(3)
Si1 0.065(2) 0.055(2) 0.069(2) -0.0027(11) 0.0191(13) -0.0014(11)
Si2 0.066(2) 0.067(2) 0.084(3) -0.0058(13) 0.0159(14) -0.0033(11)
Si3 0.079(2) 0.064(2) 0.081(3) -0.0024(12) 0.0285(15) -0.0097(12)
Si4 0.086(3) 0.060(2) 0.081(3) -0.0063(12) 0.0284(16) -0.0038(12)
Si5 0.065(2) 0.057(2) 0.071(2) -0.0003(11) 0.0195(14) -0.0024(11)
Si6 0.074(2) 0.074(2) 0.066(2) 0.0039(12) 0.0202(14) -0.0031(12)
Si7 0.070(2) 0.062(2) 0.077(2) -0.0028(12) 0.0207(14) -0.0063(11)
Si8 0.075(2) 0.058(2) 0.084(3) 0.0026(12) 0.0264(15) 0.0013(11)
C1 0.077(6) 0.077(6) 0.076(7) 0.010(5) 0.007(5) 0.003(5)
C2 0.093(7) 0.065(6) 0.097(8) -0.002(5) 0.027(6) -0.002(5)
C3 0.072(7) 0.089(7) 0.119(9) -0.009(6) 0.033(6) -0.013(5)
C4 0.125(9) 0.082(7) 0.122(10) -0.010(6) 0.067(8) -0.018(6)
C5 0.100(7) 0.071(6) 0.093(8) 0.002(5) 0.035(6) -0.021(5)
C6 0.109(8) 0.110(8) 0.096(9) 0.042(7) 0.016(7) -0.014(6)
C7 0.109(8) 0.079(6) 0.087(8) -0.012(5) 0.018(6) -0.008(6)
C8 0.114(8) 0.073(6) 0.114(9) 0.011(6) 0.052(7) 0.018(5)
C9 0.100(7) 0.070(6) 0.084(7) -0.005(5) 0.035(6) 0.010(5)
C10 0.085(7) 0.101(7) 0.077(7) 0.014(5) 0.022(6) -0.006(5)
C11 0.078(7) 0.090(7) 0.082(7) 0.008(5) 0.014(5) -0.001(5)
C12 0.080(7) 0.086(6) 0.087(8) -0.017(5) 0.008(6) -0.017(5)
C13 0.071(6) 0.090(7) 0.087(7) 0.005(5) 0.019(5) -0.008(5)
C14 0.075(6) 0.071(5) 0.070(6) 0.002(4) 0.021(5) -0.006(4)
C15 0.096(7) 0.063(5) 0.077(7) 0.002(4) 0.026(5) -0.015(5)
C16 0.100(7) 0.066(5) 0.069(6) -0.005(4) 0.028(5) -0.006(5)
C17 0.086(7) 0.070(6) 0.097(8) 0.010(5) 0.028(6) 0.015(5)
C18 0.094(7) 0.067(6) 0.102(8) 0.004(5) 0.027(6) 0.000(5)
C19 0.080(6) 0.071(6) 0.093(8) -0.007(5) 0.037(6) -0.003(5)
C20 0.099(7) 0.070(6) 0.080(7) -0.019(5) 0.033(6) -0.002(5)
C21 0.084(6) 0.060(5) 0.075(6) -0.012(4) 0.020(5) 0.003(4)
C22 0.082(6) 0.055(5) 0.097(7) 0.000(5) 0.039(6) 0.001(4)
C23 0.079(6) 0.063(5) 0.069(6) 0.005(4) 0.016(5) 0.010(4)
C24 0.086(7) 0.074(6) 0.096(8) -0.001(5) 0.043(6) 0.000(5)

loop_
_atom_type_symbol
_atom_type_description
_atom_type_scat_dispersion_real
_atom_type_scat_dispersion_imag
_atom_type_scat_source
C C 0.0033 0.0016 'International Tables Vol C Tables 4.2.6.8 and 6.1.1.4'
H H 0.0000 0.0000 'International Tables Vol C Tables 4.2.6.8 and 6.1.1.4'
N N 0.0061 0.0033 'International Tables Vol C Tables 4.2.6.8 and 6.1.1.4'
Mg Mg 0.0486 0.0363 'International Tables Vol C Tables 4.2.6.8 and 6.1.1.4'
Si Si 0.0817 0.0704 'International Tables Vol C Tables 4.2.6.8 and 6.1.1.4'

loop_
_geom_angle_atom_site_label_1
_geom_angle_atom_site_label_2
_geom_angle_atom_site_label_3
_geom_angle
N2 Mg N1 81.8(3)
N2 Mg Si1 107.7(2)
N1 Mg Si1 106.44(19)
N2 Mg Si5 109.8(2)
N1 Mg Si5 109.3(2)
Si1 Mg Si5 130.89(11)
C21 N1 C19 111.2(7)
C21 N1 C20 109.4(6)
C19 N1 C20 105.8(7)
C21 N1 Mg 104.6(5)
C19 N1 Mg 113.7(5)
C20 N1 Mg 112.2(5)
C23 N2 C24 106.1(7)
C23 N2 C22 109.7(6)
C24 N2 C22 109.8(6)
C23 N2 Mg 113.4(5)
C24 N2 Mg 113.5(5)
C22 N2 Mg 104.4(5)
Si4 Si1 Si2 100.67(13)
Si4 Si1 Si3 104.35(12)
Si2 Si1 Si3 102.90(13)
Si4 Si1 Mg 109.46(12)
Si2 Si1 Mg 121.96(12)
Si3 Si1 Mg 115.32(13)
C2 Si2 C1 105.3(4)
C2 Si2 C3 104.9(4)
C1 Si2 C3 105.1(5)
C2 Si2 Si1 115.1(3)
C1 Si2 Si1 112.7(3)
C3 Si2 Si1 112.8(3)
C6 Si3 C5 104.1(5)
C6 Si3 C4 106.4(6)
C5 Si3 C4 106.1(4)
C6 Si3 Si1 111.9(3)
C5 Si3 Si1 115.4(3)
C4 Si3 Si1 112.2(3)
C8 Si4 C7 105.2(5)
C8 Si4 C9 107.3(4)
C7 Si4 C9 105.8(5)
C8 Si4 Si1 110.7(4)
C7 Si4 Si1 116.6(3)
C9 Si4 Si1 110.7(3)
Si6 Si5 Si7 101.57(13)
Si6 Si5 Si8 104.29(13)
Si7 Si5 Si8 100.07(12)
Si6 Si5 Mg 114.39(13)
Si7 Si5 Mg 120.15(12)
Si8 Si5 Mg 114.13(12)
C12 Si6 C10 107.4(5)
C12 Si6 C11 104.7(4)
C10 Si6 C11 104.7(4)
C12 Si6 Si5 112.4(3)
C10 Si6 Si5 112.1(3)
C11 Si6 Si5 114.9(3)
C15 Si7 C13 104.4(4)
C15 Si7 C14 108.6(4)
C13 Si7 C14 104.5(4)
C15 Si7 Si5 111.7(3)
C13 Si7 Si5 115.2(3)
C14 Si7 Si5 111.8(3)
C16 Si8 C18 109.6(4)
C16 Si8 C17 104.6(5)
C18 Si8 C17 105.9(4)
C16 Si8 Si5 110.1(3)
C18 Si8 Si5 110.9(3)
C17 Si8 Si5 115.4(3)
N1 C21 C22 112.9(7)
N2 C22 C21 110.6(7)

loop_
_geom_bond_atom_site_label_1
_geom_bond_atom_site_label_2
_geom_bond_distance
Mg N2 2.243(7)
Mg N1 2.248(7)
Mg Si1 2.708(3)
Mg Si5 2.749(4)
N1 C21 1.475(10)
N1 C19 1.483(10)
N1 C20 1.484(11)
N2 C23 1.473(11)
N2 C24 1.492(10)
N2 C22 1.496(10)
Si1 Si4 2.353(3)
Si1 Si2 2.371(4)
Si1 Si3 2.375(4)
Si2 C2 1.891(9)
Si2 C1 1.905(10)
Si2 C3 1.909(9)
Si3 C6 1.882(10)
Si3 C5 1.884(8)
Si3 C4 1.898(10)
Si4 C8 1.889(9)
Si4 C7 1.890(10)
Si4 C9 1.887(10)
Si5 Si6 2.359(4)
Si5 Si7 2.365(3)
Si5 Si8 2.369(3)
Si6 C12 1.893(9)
Si6 C10 1.894(9)
Si6 C11 1.897(9)
Si7 C15 1.881(8)
Si7 C13 1.885(9)
Si7 C14 1.891(9)
Si8 C16 1.877(9)
Si8 C18 1.900(9)
Si8 C17 1.910(9)
C21 C22 1.497(12)

loop_
_geom_torsion_atom_site_label_1
_geom_torsion_atom_site_label_2
_geom_torsion_atom_site_label_3
_geom_torsion_atom_site_label_4
_geom_torsion
N2 Mg N1 C21 -11.8(5)
Si1 Mg N1 C21 94.3(5)
Si5 Mg N1 C21 -120.0(5)
N2 Mg N1 C19 -133.3(6)
Si1 Mg N1 C19 -27.2(6)
Si5 Mg N1 C19 118.5(6)
N2 Mg N1 C20 106.7(6)
Si1 Mg N1 C20 -147.2(5)
Si5 Mg N1 C20 -1.5(6)
N1 Mg N2 C23 102.8(5)
Si1 Mg N2 C23 -1.9(6)
Si5 Mg N2 C23 -149.6(5)
N1 Mg N2 C24 -136.0(6)
Si1 Mg N2 C24 119.2(5)
Si5 Mg N2 C24 -28.4(6)
N1 Mg N2 C22 -16.5(5)
Si1 Mg N2 C22 -121.3(5)
Si5 Mg N2 C22 91.1(5)
N2 Mg Si1 Si4 -81.5(2)
N1 Mg Si1 Si4 -167.9(2)
Si5 Mg Si1 Si4 56.7(2)
N2 Mg Si1 Si2 35.4(3)
N1 Mg Si1 Si2 -51.1(3)
Si5 Mg Si1 Si2 173.60(15)
N2 Mg Si1 Si3 161.2(2)
N1 Mg Si1 Si3 74.8(2)
Si5 Mg Si1 Si3 -60.5(2)
Si4 Si1 Si2 C2 166.8(4)
Si3 Si1 Si2 C2 -85.6(4)
Mg Si1 Si2 C2 45.6(4)
Si4 Si1 Si2 C1 45.9(3)
Si3 Si1 Si2 C1 153.5(3)
Mg Si1 Si2 C1 -75.2(3)
Si4 Si1 Si2 C3 -72.9(4)
Si3 Si1 Si2 C3 34.7(4)
Mg Si1 Si2 C3 165.9(4)
Si4 Si1 Si3 C6 -82.4(4)
Si2 Si1 Si3 C6 172.8(4)
Mg Si1 Si3 C6 37.7(4)
Si4 Si1 Si3 C5 36.3(4)
Si2 Si1 Si3 C5 -68.4(4)
Mg Si1 Si3 C5 156.4(4)
Si4 Si1 Si3 C4 158.1(4)
Si2 Si1 Si3 C4 53.3(4)
Mg Si1 Si3 C4 -81.8(4)
Si2 Si1 Si4 C8 154.4(4)
Si3 Si1 Si4 C8 47.9(4)
Mg Si1 Si4 C8 -76.0(4)
Si2 Si1 Si4 C7 34.2(4)
Si3 Si1 Si4 C7 -72.3(4)
Mg Si1 Si4 C7 163.8(4)
Si2 Si1 Si4 C9 -86.8(4)
Si3 Si1 Si4 C9 166.8(4)
Mg Si1 Si4 C9 42.8(4)
N2 Mg Si5 Si6 -132.3(2)
N1 Mg Si5 Si6 -44.3(2)
Si1 Mg Si5 Si6 90.07(19)
N2 Mg Si5 Si7 -11.1(3)
N1 Mg Si5 Si7 76.9(2)
Si1 Mg Si5 Si7 -148.74(16)
N2 Mg Si5 Si8 107.7(2)
N1 Mg Si5 Si8 -164.3(2)
Si1 Mg Si5 Si8 -29.9(2)
Si7 Si5 Si6 C12 -41.7(4)
Si8 Si5 Si6 C12 -145.3(4)
Mg Si5 Si6 C12 89.3(4)
Si7 Si5 Si6 C10 -162.8(4)
Si8 Si5 Si6 C10 93.6(4)
Mg Si5 Si6 C10 -31.8(4)
Si7 Si5 Si6 C11 77.9(4)
Si8 Si5 Si6 C11 -25.7(4)
Mg Si5 Si6 C11 -151.1(3)
Si6 Si5 Si7 C15 82.5(3)
Si8 Si5 Si7 C15 -170.5(3)
Mg Si5 Si7 C15 -44.8(4)
Si6 Si5 Si7 C13 -36.4(4)
Si8 Si5 Si7 C13 70.6(4)
Mg Si5 Si7 C13 -163.7(4)
Si6 Si5 Si7 C14 -155.5(3)
Si8 Si5 Si7 C14 -48.5(3)
Mg Si5 Si7 C14 77.2(3)
Si6 Si5 Si8 C16 -174.3(3)
Si7 Si5 Si8 C16 80.9(3)
Mg Si5 Si8 C16 -48.8(3)
Si6 Si5 Si8 C18 -52.9(4)
Si7 Si5 Si8 C18 -157.7(4)
Mg Si5 Si8 C18 72.6(4)
Si6 Si5 Si8 C17 67.5(4)
Si7 Si5 Si8 C17 -37.3(4)
Mg Si5 Si8 C17 -166.9(4)
C19 N1 C21 C22 163.4(7)
C20 N1 C21 C22 -80.1(8)
Mg N1 C21 C22 40.2(8)
C23 N2 C22 C21 -78.6(9)
C24 N2 C22 C21 165.2(8)
Mg N2 C22 C21 43.2(8)
N1 C21 C22 N2 -60.0(10)
